data_4338867
loop_
_publ_author_name
'Liu, Hai-Yan'
'Wu, Hua'
'Ma, Jian-Fang'
'Song, Shu-Yan'
'Yang, Jin'
'Liu, Ying-Ying'
'Su, Zhong-Min'

_publ_section_title
;
 Structural study of silver(I) sulfonate complexes with pyrazine
 derivatives.
;
_journal_issue 18
_journal_name_full 'Inorganic chemistry'
_journal_page_first 7299
_journal_page_last 7311
_journal_paper_doi 10.1021/ic070147s
_journal_volume 46
_journal_year 2007
_chemical_formula_moiety 'C11 H14 Ag N3 O4 S'
_chemical_formula_sum 'C11 H14 Ag N3 O4 S'
_chemical_formula_weight 392.18
_chemical_name_systematic
;
 ?
;
_space_group_IT_number 61
_symmetry_cell_setting orthorhombic
_symmetry_space_group_name_Hall '-P 2ac 2ab'
_symmetry_space_group_name_H-M 'P b c a'
_atom_sites_solution_hydrogens geom
_atom_sites_solution_primary direct
_atom_sites_solution_secondary difmap
_audit_creation_method SHELXL-97
_cell_angle_alpha 90.00
_cell_angle_beta 90.00
_cell_angle_gamma 90.00
_cell_formula_units_Z 8
_cell_length_a 13.271(3)
_cell_length_b 14.427(3)
_cell_length_c 14.477(3)
_cell_measurement_reflns_used 2336
_cell_measurement_temperature 293(2)
_cell_measurement_theta_max 27.5
_cell_measurement_theta_min 2.5
_cell_volume 2771.8(10)
_computing_cell_refinement PROCESS-AUTO
_computing_data_collection PROCESS-AUTO
_computing_data_reduction PROCESS-AUTO
_computing_structure_refinement 'SHELXL-97 (Sheldrick, 1997)'
_computing_structure_solution 'SHELXS-97 (Sheldrick, 1997)'
_diffrn_ambient_temperature 293(2)
_diffrn_detector_area_resol_mean 10.0
_diffrn_measured_fraction_theta_full 1.000
_diffrn_measured_fraction_theta_max 1.000
_diffrn_measurement_device_type 'Rigaku RAXIS-RAPID'
_diffrn_measurement_method '\w scan'
_diffrn_radiation_monochromator graphite
_diffrn_radiation_source 'fine-focus sealed tube'
_diffrn_radiation_type MoK\a
_diffrn_radiation_wavelength 0.71073
_diffrn_reflns_av_R_equivalents 0.0381
_diffrn_reflns_av_sigmaI/netI 0.0184
_diffrn_reflns_limit_h_max 17
_diffrn_reflns_limit_h_min -14
_diffrn_reflns_limit_k_max 18
_diffrn_reflns_limit_k_min -18
_diffrn_reflns_limit_l_max 18
_diffrn_reflns_limit_l_min -18
_diffrn_reflns_number 24366
_diffrn_reflns_theta_full 25.00
_diffrn_reflns_theta_max 27.48
_diffrn_reflns_theta_min 2.52
_exptl_absorpt_coefficient_mu 1.621
_exptl_absorpt_correction_T_max 0.8488
_exptl_absorpt_correction_T_min 0.5729
_exptl_absorpt_correction_type multi-scan
_exptl_absorpt_process_details
;
Higashi,T (1995) Program for absorption correction. 
Rigaku Corporation, Tokyo, Japan.
;
_exptl_crystal_colour colorless
_exptl_crystal_density_diffrn 1.880
_exptl_crystal_density_method 'not measured'
_exptl_crystal_description platelet
_exptl_crystal_F_000 1568
_exptl_crystal_size_max 0.482
_exptl_crystal_size_mid 0.306
_exptl_crystal_size_min 0.098
_refine_diff_density_max 1.601
_refine_diff_density_min -0.891
_refine_diff_density_rms 0.083
_refine_ls_extinction_method none
_refine_ls_goodness_of_fit_ref 1.055
_refine_ls_hydrogen_treatment mixed
_refine_ls_matrix_type full
_refine_ls_number_parameters 193
_refine_ls_number_reflns 3186
_refine_ls_number_restraints 6
_refine_ls_restrained_S_all 1.054
_refine_ls_R_factor_all 0.0566
_refine_ls_R_factor_gt 0.0381
_refine_ls_shift/su_max 0.000
_refine_ls_shift/su_mean 0.000
_refine_ls_structure_factor_coef Fsqd
_refine_ls_weighting_details 'calc w=1/[\s^2^(Fo^2^)+(0.0541P)^2^+2.1543P] where P=(Fo^2^+2Fc^2^)/3'
_refine_ls_weighting_scheme calc
_refine_ls_wR_factor_gt 0.0974
_refine_ls_wR_factor_ref 0.1035
_reflns_number_gt 2336
_reflns_number_total 3186
_reflns_threshold_expression >2sigma(I)
_cod_data_source_file ic070147s-file003.cif
_cod_data_source_block compound-1
_cod_depositor_comments
;
The following automatic conversions were performed:

'_symmetry_cell_setting' value 'Orthorhombic' changed to
'orthorhombic' according to
/usr/data/users/saulius/automatic-downloads/retrospective/ACS/lib/dictionaries/cif_core.dic
dictionary named 'cif_core.dic' version 2.4.2 from 2011-04-26.

Automatic conversion script
Id: cif_fix_values 2281 2013-09-26 08:29:07Z andrius 
;
_cod_original_cell_volume 2771.9(10)
_cod_original_sg_symbol_H-M Pbca
_cod_database_code 4338867

loop_
_symmetry_equiv_pos_as_xyz
'x, y, z'
'-x+1/2, -y, z+1/2'
'-x, y+1/2, -z+1/2'
'x+1/2, -y+1/2, -z'
'-x, -y, -z'
'x-1/2, y, -z-1/2'
'x, -y-1/2, z-1/2'
'-x-1/2, y-1/2, z'

loop_
_atom_site_label
_atom_site_type_symbol
_atom_site_fract_x
_atom_site_fract_y
_atom_site_fract_z
_atom_site_U_iso_or_equiv
_atom_site_adp_type
_atom_site_occupancy
_atom_site_symmetry_multiplicity
_atom_site_calc_flag
_atom_site_refinement_flags
Ag1 Ag 0.02814(3) 0.72700(2) 0.212576(17) 0.05477(14) Uani 1 1 d .
C1 C 0.2629(2) 0.6107(2) -0.0816(2) 0.0330(7) Uani 1 1 d .
C2 C 0.2355(3) 0.5416(2) -0.0194(2) 0.0414(8) Uani 1 1 d .
H2 H 0.2268 0.4811 -0.0401 0.050 Uiso 1 1 calc R
C3 C 0.2212(3) 0.5623(2) 0.0720(2) 0.0456(8) Uani 1 1 d .
H3 H 0.2023 0.5157 0.1128 0.055 Uiso 1 1 calc R
C4 C 0.2345(2) 0.6521(2) 0.1044(2) 0.0358(7) Uani 1 1 d .
C5 C 0.2611(2) 0.7211(2) 0.0420(2) 0.0374(7) Uani 1 1 d .
H5 H 0.2697 0.7817 0.0624 0.045 Uiso 1 1 calc R
C6 C 0.2747(2) 0.7003(2) -0.0501(2) 0.0367(7) Uani 1 1 d .
H6 H 0.2919 0.7471 -0.0913 0.044 Uiso 1 1 calc R
C7 C 0.0512(3) 0.5952(3) 0.5757(2) 0.0483(9) Uani 1 1 d .
H12A H 0.0464 0.6129 0.6395 0.072 Uiso 1 1 calc R
H12B H 0.1177 0.5720 0.5634 0.072 Uiso 1 1 calc R
H12C H 0.0025 0.5478 0.5627 0.072 Uiso 1 1 calc R
C8 C 0.0333(2) 0.6714(2) 0.4206(2) 0.0371(7) Uani 1 1 d .
H8 H 0.0469 0.6143 0.3933 0.045 Uiso 1 1 calc R
C9 C 0.0313(2) 0.6771(2) 0.5164(2) 0.0330(7) Uani 1 1 d .
C10 C -0.0010(3) 0.8244(3) 0.4086(2) 0.0409(8) Uani 1 1 d .
H10 H -0.0124 0.8771 0.3731 0.049 Uiso 1 1 calc R
C11 C -0.0028(3) 0.8313(2) 0.5030(2) 0.0387(7) Uani 1 1 d .
H11 H -0.0154 0.8887 0.5298 0.046 Uiso 1 1 calc R
N1 N 0.2150(3) 0.6745(2) 0.1962(2) 0.0460(7) Uani 1 1 d D
HN1 H 0.241(4) 0.723(2) 0.214(3) 0.069 Uiso 1 1 d D
HN2 H 0.210(3) 0.628(2) 0.231(3) 0.069 Uiso 1 1 d D
N2 N 0.0166(2) 0.7438(2) 0.3666(2) 0.0386(6) Uani 1 1 d .
N3 N 0.0132(2) 0.75809(19) 0.55797(19) 0.0346(6) Uani 1 1 d .
O1 O 0.3420(3) 0.4999(2) -0.19826(17) 0.0632(8) Uani 1 1 d .
O2 O 0.1828(2) 0.5694(3) -0.2375(2) 0.0775(10) Uani 1 1 d .
O3 O 0.3338(3) 0.6599(2) -0.2403(2) 0.0632(8) Uani 1 1 d .
OW1 O -0.0167(3) 0.5497(2) 0.2008(2) 0.0685(9) Uani 1 1 d D
H1A H -0.073(2) 0.523(4) 0.209(4) 0.103 Uiso 1 1 d D
H2A H 0.031(3) 0.525(4) 0.235(4) 0.103 Uiso 1 1 d D
S1 S 0.28079(7) 0.58233(6) -0.19847(5) 0.0390(2) Uani 1 1 d .

loop_
_atom_site_aniso_label
_atom_site_aniso_U_11
_atom_site_aniso_U_22
_atom_site_aniso_U_33
_atom_site_aniso_U_23
_atom_site_aniso_U_13
_atom_site_aniso_U_12
Ag1 0.0767(3) 0.0690(2) 0.01858(15) 0.00381(12) 0.00218(12) 0.00410(16)
C1 0.0296(15) 0.0436(18) 0.0258(14) 0.0018(13) 0.0015(12) 0.0048(13)
C2 0.060(2) 0.0316(16) 0.0322(16) -0.0015(13) 0.0027(16) 0.0069(15)
C3 0.066(2) 0.0419(19) 0.0292(16) 0.0054(14) 0.0045(16) 0.0078(18)
C4 0.0322(16) 0.0473(19) 0.0278(15) -0.0035(13) -0.0001(13) 0.0068(14)
C5 0.0350(16) 0.0361(16) 0.0412(18) -0.0052(14) 0.0023(14) -0.0021(14)
C6 0.0327(16) 0.0420(18) 0.0354(16) 0.0069(14) 0.0037(14) 0.0012(14)
C7 0.057(2) 0.052(2) 0.0357(18) 0.0098(16) -0.0037(16) 0.0044(17)
C8 0.0459(19) 0.0401(17) 0.0253(15) -0.0021(13) 0.0007(14) -0.0008(15)
C9 0.0330(16) 0.0396(17) 0.0264(14) 0.0021(13) -0.0006(12) -0.0037(14)
C10 0.049(2) 0.0425(18) 0.0308(16) 0.0062(15) 0.0008(15) 0.0010(15)
C11 0.0429(18) 0.0383(17) 0.0349(17) -0.0036(14) -0.0011(14) -0.0043(14)
N1 0.0571(19) 0.0511(18) 0.0299(15) -0.0060(13) 0.0028(13) 0.0035(16)
N2 0.0437(16) 0.0462(15) 0.0259(14) 0.0033(12) 0.0018(12) -0.0020(13)
N3 0.0368(14) 0.0466(16) 0.0202(12) -0.0028(11) 0.0003(11) -0.0058(12)
O1 0.088(2) 0.0630(17) 0.0388(14) -0.0091(13) -0.0011(14) 0.0236(16)
O2 0.0530(18) 0.140(3) 0.0398(15) -0.0091(18) -0.0118(13) -0.0124(19)
O3 0.081(2) 0.0653(18) 0.0431(15) 0.0118(14) 0.0187(15) -0.0003(16)
OW1 0.070(2) 0.0605(19) 0.075(2) 0.0163(16) -0.0120(18) -0.0112(16)
S1 0.0406(4) 0.0533(5) 0.0233(3) 0.0010(3) 0.0004(3) 0.0037(4)

loop_
_atom_type_symbol
_atom_type_description
_atom_type_scat_dispersion_real
_atom_type_scat_dispersion_imag
_atom_type_scat_source
C C 0.0033 0.0016 'International Tables Vol C Tables 4.2.6.8 and 6.1.1.4'
H H 0.0000 0.0000 'International Tables Vol C Tables 4.2.6.8 and 6.1.1.4'
N N 0.0061 0.0033 'International Tables Vol C Tables 4.2.6.8 and 6.1.1.4'
O O 0.0106 0.0060 'International Tables Vol C Tables 4.2.6.8 and 6.1.1.4'
S S 0.1246 0.1234 'International Tables Vol C Tables 4.2.6.8 and 6.1.1.4'
Ag Ag -0.8971 1.1015 'International Tables Vol C Tables 4.2.6.8 and 6.1.1.4'

loop_
_geom_angle_atom_site_label_1
_geom_angle_atom_site_label_2
_geom_angle_atom_site_label_3
_geom_angle
_geom_angle_site_symmetry_1
_geom_angle_site_symmetry_3
N2 Ag1 N3 165.28(11) . 7_575
N2 Ag1 N1 100.74(10) . .
N3 Ag1 N1 91.22(9) 7_575 .
C6 C1 C2 119.1(3) . .
C6 C1 S1 121.5(2) . .
C2 C1 S1 119.4(2) . .
C3 C2 C1 120.3(3) . .
C3 C2 H2 119.8 . .
C1 C2 H2 119.8 . .
C2 C3 C4 120.8(3) . .
C2 C3 H3 119.6 . .
C4 C3 H3 119.6 . .
N1 C4 C3 121.0(3) . .
N1 C4 C5 120.1(3) . .
C3 C4 C5 118.7(3) . .
C6 C5 C4 120.4(3) . .
C6 C5 H5 119.8 . .
C4 C5 H5 119.8 . .
C5 C6 C1 120.6(3) . .
C5 C6 H6 119.7 . .
C1 C6 H6 119.7 . .
C9 C7 H12A 109.5 . .
C9 C7 H12B 109.5 . .
H12A C7 H12B 109.5 . .
C9 C7 H12C 109.5 . .
H12A C7 H12C 109.5 . .
H12B C7 H12C 109.5 . .
N2 C8 C9 122.7(3) . .
N2 C8 H8 118.7 . .
C9 C8 H8 118.7 . .
N3 C9 C8 120.3(3) . .
N3 C9 C7 117.9(3) . .
C8 C9 C7 121.8(3) . .
N2 C10 C11 121.4(3) . .
N2 C10 H10 119.3 . .
C11 C10 H10 119.3 . .
N3 C11 C10 122.2(3) . .
N3 C11 H11 118.9 . .
C10 C11 H11 118.9 . .
C4 N1 Ag1 109.4(2) . .
C4 N1 HN1 115(3) . .
Ag1 N1 HN1 97(4) . .
C4 N1 HN2 114(3) . .
Ag1 N1 HN2 96(3) . .
HN1 N1 HN2 121(4) . .
C8 N2 C10 116.7(3) . .
C8 N2 Ag1 119.3(2) . .
C10 N2 Ag1 123.9(2) . .
C9 N3 C11 116.8(3) . .
C9 N3 Ag1 120.9(2) . 7_576
C11 N3 Ag1 121.9(2) . 7_576
H1A OW1 H2A 112(4) . .
O2 S1 O1 114.0(2) . .
O2 S1 O3 112.1(2) . .
O1 S1 O3 111.31(19) . .
O2 S1 C1 106.76(17) . .
O1 S1 C1 105.46(15) . .
O3 S1 C1 106.66(17) . .

loop_
_geom_bond_atom_site_label_1
_geom_bond_atom_site_label_2
_geom_bond_distance
_geom_bond_site_symmetry_2
Ag1 N2 2.248(3) .
Ag1 N3 2.257(3) 7_575
Ag1 N1 2.604(3) .
C1 C6 1.380(5) .
C1 C2 1.392(4) .
C1 S1 1.757(3) .
C2 C3 1.370(4) .
C2 H2 0.9300 .
C3 C4 1.390(5) .
C3 H3 0.9300 .
C4 N1 1.392(4) .
C4 C5 1.390(5) .
C5 C6 1.377(5) .
C5 H5 0.9300 .
C6 H6 0.9300 .
C7 C9 1.484(5) .
C7 H12A 0.9600 .
C7 H12B 0.9600 .
C7 H12C 0.9600 .
C8 N2 1.324(4) .
C8 C9 1.390(4) .
C8 H8 0.9300 .
C9 N3 1.336(4) .
C10 N2 1.334(5) .
C10 C11 1.371(5) .
C10 H10 0.9300 .
C11 N3 1.340(4) .
C11 H11 0.9300 .
N1 HN1 0.82(3) .
N1 HN2 0.84(2) .
N3 Ag1 2.257(3) 7_576
O1 S1 1.441(3) .
O2 S1 1.429(3) .
O3 S1 1.455(3) .
OW1 H1A 0.85(3) .
OW1 H2A 0.87(3) .

loop_
_geom_hbond_atom_site_label_D
_geom_hbond_atom_site_label_H
_geom_hbond_atom_site_label_A
_geom_hbond_distance_DH
_geom_hbond_distance_HA
_geom_hbond_distance_DA
_geom_hbond_angle_DHA
_geom_hbond_site_symmetry_A
OW1 H2A O1 0.87(3) 1.98(3) 2.832(5) 164(5) 2_565
OW1 H1A O2 0.85(3) 2.02(3) 2.846(5) 164(5) 5_565
N1 HN1 O3 0.82(3) 2.20(3) 3.006(5) 170(5) 7_576
N1 HN2 O1 0.84(2) 2.22(2) 3.039(5) 164(4) 2_565

loop_
_geom_torsion_atom_site_label_1
_geom_torsion_atom_site_label_2
_geom_torsion_atom_site_label_3
_geom_torsion_atom_site_label_4
_geom_torsion
_geom_torsion_site_symmetry_1
_geom_torsion_site_symmetry_4
C6 C1 C2 C3 -0.6(5) . .
S1 C1 C2 C3 -180.0(3) . .
C1 C2 C3 C4 -0.5(6) . .
C2 C3 C4 N1 176.6(3) . .
C2 C3 C4 C5 1.1(5) . .
N1 C4 C5 C6 -176.1(3) . .
C3 C4 C5 C6 -0.6(5) . .
C4 C5 C6 C1 -0.5(5) . .
C2 C1 C6 C5 1.1(5) . .
S1 C1 C6 C5 -179.5(3) . .
N2 C8 C9 N3 -0.8(5) . .
N2 C8 C9 C7 -179.4(3) . .
N2 C10 C11 N3 0.1(5) . .
C3 C4 N1 Ag1 -90.7(3) . .
C5 C4 N1 Ag1 84.8(3) . .
N2 Ag1 N1 C4 174.6(2) . .
N3 Ag1 N1 C4 -14.0(2) 7_575 .
C9 C8 N2 C10 1.0(5) . .
C9 C8 N2 Ag1 177.5(2) . .
C11 C10 N2 C8 -0.7(5) . .
C11 C10 N2 Ag1 -177.0(3) . .
N3 Ag1 N2 C8 156.0(4) 7_575 .
N1 Ag1 N2 C8 -60.2(3) . .
N3 Ag1 N2 C10 -27.8(6) 7_575 .
N1 Ag1 N2 C10 116.1(3) . .
C8 C9 N3 C11 0.2(4) . .
C7 C9 N3 C11 178.8(3) . .
C8 C9 N3 Ag1 -172.5(2) . 7_576
C7 C9 N3 Ag1 6.1(4) . 7_576
C10 C11 N3 C9 0.2(5) . .
C10 C11 N3 Ag1 172.8(3) . 7_576
C6 C1 S1 O2 -104.5(3) . .
C2 C1 S1 O2 74.9(3) . .
C6 C1 S1 O1 133.9(3) . .
C2 C1 S1 O1 -46.7(3) . .
C6 C1 S1 O3 15.5(3) . .
C2 C1 S1 O3 -165.1(3) . .
